data_7242829
loop_
_publ_author_name
'Vulpe, Elena'
'Grosjean, Sylvain'
'Hassan, Zahid'
'Bulach, V\'eronique'
'Hosseini, Mir Wais'
'Br\"ase, Stefan'

_publ_section_title
;
 Halogen-bonded one-dimensional chains of functionalized ditopic
 bipyridines co-crystallized with mono-, di-, and triiodofluorobenzenes
;
_journal_issue 24
_journal_name_full CrystEngComm
_journal_page_first 4247
_journal_page_last 4251
_journal_paper_doi 10.1039/D1CE00494H
_journal_volume 23
_journal_year 2021
_chemical_formula_sum 'C44 H28 F10 I2 N2'
_chemical_formula_weight 1028.48
_space_group_IT_number 2
_space_group_name_Hall '-P 1'
_space_group_name_H-M_alt 'P -1'
_symmetry_cell_setting triclinic
_symmetry_space_group_name_H-M 'P -1'
_atom_sites_solution_hydrogens geom
_atom_sites_solution_primary direct
_atom_sites_solution_secondary difmap
_audit_creation_method SHELXL-97
_audit_update_record
;
2021-04-12 deposited with the CCDC.	2021-05-13 downloaded from the CCDC.
;
_cell_angle_alpha 78.9336(8)
_cell_angle_beta 76.5682(8)
_cell_angle_gamma 76.3666(7)
_cell_formula_units_Z 1
_cell_length_a 7.68540(10)
_cell_length_b 9.3757(2)
_cell_length_c 14.3001(3)
_cell_measurement_reflns_used 9902
_cell_measurement_temperature 173(2)
_cell_measurement_theta_max 30.00
_cell_measurement_theta_min 2.51
_cell_volume 963.67(3)
_computing_cell_refinement 'Bruker SAINT'
_computing_data_collection 'Bruker APEX2'
_computing_data_reduction 'Bruker SAINT'
_computing_molecular_graphics 'Bruker SHELXTL'
_computing_publication_material 'Bruker SHELXTL'
_computing_structure_refinement 'SHELXL-97 (Sheldrick, 2008)'
_computing_structure_solution 'SHELXS-97 (Sheldrick, 2008)'
_diffrn_ambient_temperature 173(2)
_diffrn_measured_fraction_theta_full 0.964
_diffrn_measured_fraction_theta_max 0.964
_diffrn_measurement_device_type 'Bruker APEX-II CCD'
_diffrn_measurement_method '\f and \w scans'
_diffrn_radiation_monochromator graphite
_diffrn_radiation_source 'fine-focus sealed tube'
_diffrn_radiation_type MoK\a
_diffrn_radiation_wavelength 0.71073
_diffrn_reflns_av_R_equivalents 0.0177
_diffrn_reflns_av_sigmaI/netI 0.0200
_diffrn_reflns_limit_h_max 10
_diffrn_reflns_limit_h_min -7
_diffrn_reflns_limit_k_max 13
_diffrn_reflns_limit_k_min -13
_diffrn_reflns_limit_l_max 20
_diffrn_reflns_limit_l_min -19
_diffrn_reflns_number 19292
_diffrn_reflns_theta_full 29.51
_diffrn_reflns_theta_max 29.51
_diffrn_reflns_theta_min 2.26
_exptl_absorpt_coefficient_mu 1.716
_exptl_absorpt_correction_T_max 0.9040
_exptl_absorpt_correction_T_min 0.8205
_exptl_absorpt_correction_type multi-scan
_exptl_absorpt_process_details sadabs
_exptl_crystal_colour colorless
_exptl_crystal_density_diffrn 1.772
_exptl_crystal_density_meas ?
_exptl_crystal_density_method 'not measured'
_exptl_crystal_description plate
_exptl_crystal_F_000 502
_exptl_crystal_size_max 0.12
_exptl_crystal_size_mid 0.08
_exptl_crystal_size_min 0.06
_refine_diff_density_max 0.915
_refine_diff_density_min -0.570
_refine_diff_density_rms 0.075
_refine_ls_extinction_method none
_refine_ls_goodness_of_fit_ref 1.003
_refine_ls_hydrogen_treatment constr
_refine_ls_matrix_type full
_refine_ls_number_parameters 264
_refine_ls_number_reflns 5188
_refine_ls_number_restraints 0
_refine_ls_restrained_S_all 1.003
_refine_ls_R_factor_all 0.0276
_refine_ls_R_factor_gt 0.0243
_refine_ls_shift/su_max 0.001
_refine_ls_shift/su_mean 0.000
_refine_ls_structure_factor_coef Fsqd
_refine_ls_weighting_details 'calc w=1/[\s^2^(Fo^2^)+(0.0212P)^2^+1.0276P] where P=(Fo^2^+2Fc^2^)/3'
_refine_ls_weighting_scheme calc
_refine_ls_wR_factor_gt 0.0534
_refine_ls_wR_factor_ref 0.0549
_reflns_number_gt 4772
_reflns_number_total 5188
_reflns_threshold_expression >2sigma(I)
_cod_data_source_file d1ce00494h2.cif
_cod_data_source_block e3324b
_cod_depositor_comments
;
The following automatic conversions were performed:

data item '_symmetry_cell_setting' value 'Triclinic' was changed to
'triclinic' in accordance with the
/home/data/users/saulius/crontab/automatic-downloads/rss-feeds/RSC/lib/dictionaries/cif_core.dic
dictionary named 'cif_core.dic' version 2.4.2 last updated on
2011-04-26.

data item '_exptl_crystal_density_meas' value 'none' was changed to
'?' -- the value is perceived as not measured.

Automatic conversion script
Id: cif_fix_values 7556 2019-12-06 15:28:31Z antanas 

 Adding full bibliography for 7242828--7242834.cif.
;
_cod_original_sg_symbol_H-M P-1
_cod_database_code 7242829

loop_
_symmetry_equiv_pos_as_xyz
'x, y, z'
'-x, -y, -z'

loop_
_atom_site_label
_atom_site_type_symbol
_atom_site_fract_x
_atom_site_fract_y
_atom_site_fract_z
_atom_site_U_iso_or_equiv
_atom_site_adp_type
_atom_site_occupancy
_atom_site_symmetry_multiplicity
_atom_site_calc_flag
_atom_site_refinement_flags
_atom_site_disorder_assembly
_atom_site_disorder_group
N1 N -0.1330(3) 0.95403(18) 0.25360(13) 0.0301(4) Uani 1 1 d . . .
C1 C -0.1743(3) 0.9230(2) 0.17500(16) 0.0291(4) Uani 1 1 d . . .
H1 H -0.2649 0.9925 0.1457 0.035 Uiso 1 1 calc R . .
C2 C -0.0922(3) 0.7952(2) 0.13363(14) 0.0250(4) Uani 1 1 d . . .
H2 H -0.1284 0.7778 0.0783 0.030 Uiso 1 1 calc R . .
C3 C 0.0436(3) 0.69253(19) 0.17390(13) 0.0200(3) Uani 1 1 d . . .
C4 C 0.0861(3) 0.7248(2) 0.25618(14) 0.0244(4) Uani 1 1 d . . .
H4 H 0.1769 0.6582 0.2869 0.029 Uiso 1 1 calc R . .
C5 C -0.0049(3) 0.8545(2) 0.29293(15) 0.0286(4) Uani 1 1 d . . .
H5 H 0.0257 0.8737 0.3494 0.034 Uiso 1 1 calc R . .
C6 C 0.1384(2) 0.55227(19) 0.13475(13) 0.0191(3) Uani 1 1 d . . .
C7 C 0.1998(2) 0.54246(19) 0.03509(13) 0.0194(3) Uani 1 1 d . . .
C8 C 0.1798(3) 0.6718(2) -0.04590(14) 0.0253(4) Uani 1 1 d . . .
H8A H 0.2901 0.6618 -0.0969 0.038 Uiso 1 1 calc R . .
H8B H 0.1625 0.7648 -0.0201 0.038 Uiso 1 1 calc R . .
H8C H 0.0737 0.6726 -0.0732 0.038 Uiso 1 1 calc R . .
C9 C 0.2896(3) 0.4042(2) 0.00905(13) 0.0208(4) Uani 1 1 d . . .
H9 H 0.3327 0.3970 -0.0581 0.025 Uiso 1 1 calc R . .
C10 C 0.3199(2) 0.27573(19) 0.07566(13) 0.0185(3) Uani 1 1 d . . .
C11 C 0.2626(2) 0.28618(19) 0.17572(13) 0.0193(3) Uani 1 1 d . . .
C12 C 0.2998(3) 0.1585(2) 0.25511(14) 0.0262(4) Uani 1 1 d . . .
H12A H 0.2958 0.1969 0.3148 0.039 Uiso 1 1 calc R . .
H12B H 0.4208 0.0976 0.2352 0.039 Uiso 1 1 calc R . .
H12C H 0.2069 0.0978 0.2669 0.039 Uiso 1 1 calc R . .
C13 C 0.1736(3) 0.42401(19) 0.20163(13) 0.0200(4) Uani 1 1 d . . .
H13 H 0.1342 0.4318 0.2689 0.024 Uiso 1 1 calc R . .
C14 C 0.4122(2) 0.13327(19) 0.03834(13) 0.0195(3) Uani 1 1 d . . .
C15 C 0.3502(3) 0.0017(2) 0.07537(14) 0.0226(4) Uani 1 1 d . . .
H15 H 0.2468 0.0014 0.1269 0.027 Uiso 1 1 calc R . .
C16 C 0.4367(3) -0.1292(2) 0.03839(14) 0.0217(4) Uani 1 1 d . . .
H16 H 0.3925 -0.2176 0.0657 0.026 Uiso 1 1 calc R . .
I1 I 0.756510(18) 0.225544(14) 0.328701(9) 0.02801(5) Uani 1 1 d . . .
C17 C 0.6998(3) 0.4348(2) 0.37390(14) 0.0253(4) Uani 1 1 d . . .
C18 C 0.7562(3) 0.4564(2) 0.45433(15) 0.0315(4) Uani 1 1 d . . .
F1 F 0.8436(2) 0.34084(17) 0.50846(10) 0.0480(4) Uani 1 1 d . . .
C19 C 0.7221(3) 0.5943(3) 0.48250(16) 0.0380(5) Uani 1 1 d . . .
F2 F 0.7770(3) 0.6099(2) 0.56169(11) 0.0614(5) Uani 1 1 d . . .
C20 C 0.6292(3) 0.7151(2) 0.43089(17) 0.0388(6) Uani 1 1 d . . .
F3 F 0.5959(2) 0.84917(16) 0.45761(12) 0.0588(5) Uani 1 1 d . . .
C21 C 0.5690(3) 0.6970(2) 0.35110(17) 0.0345(5) Uani 1 1 d . . .
F4 F 0.4733(2) 0.81247(15) 0.30179(12) 0.0522(4) Uani 1 1 d . . .
C22 C 0.6059(3) 0.5582(2) 0.32350(15) 0.0285(4) Uani 1 1 d . . .
F5 F 0.5454(2) 0.54512(15) 0.24511(10) 0.0417(3) Uani 1 1 d . . .

loop_
_atom_site_aniso_label
_atom_site_aniso_U_11
_atom_site_aniso_U_22
_atom_site_aniso_U_33
_atom_site_aniso_U_23
_atom_site_aniso_U_13
_atom_site_aniso_U_12
N1 0.0362(10) 0.0204(8) 0.0284(9) -0.0062(7) 0.0004(7) 0.0001(7)
C1 0.0286(10) 0.0210(9) 0.0321(11) -0.0024(8) -0.0048(8) 0.0037(8)
C2 0.0266(10) 0.0221(9) 0.0250(9) -0.0034(7) -0.0074(8) -0.0003(7)
C3 0.0224(9) 0.0161(7) 0.0199(8) -0.0035(6) -0.0020(7) -0.0020(7)
C4 0.0301(10) 0.0197(8) 0.0222(9) -0.0045(7) -0.0066(7) 0.0001(7)
C5 0.0382(11) 0.0238(9) 0.0231(9) -0.0080(7) -0.0032(8) -0.0037(8)
C6 0.0207(8) 0.0176(8) 0.0191(8) -0.0051(6) -0.0054(7) -0.0006(6)
C7 0.0229(9) 0.0186(8) 0.0173(8) -0.0022(6) -0.0057(7) -0.0040(7)
C8 0.0346(11) 0.0216(8) 0.0187(9) -0.0002(7) -0.0080(8) -0.0031(8)
C9 0.0258(9) 0.0213(8) 0.0168(8) -0.0056(7) -0.0048(7) -0.0045(7)
C10 0.0191(8) 0.0176(8) 0.0195(8) -0.0062(6) -0.0044(7) -0.0018(6)
C11 0.0213(9) 0.0182(8) 0.0181(8) -0.0038(6) -0.0049(7) -0.0014(7)
C12 0.0361(11) 0.0190(8) 0.0207(9) -0.0034(7) -0.0073(8) 0.0019(8)
C13 0.0250(9) 0.0192(8) 0.0154(8) -0.0046(6) -0.0042(7) -0.0017(7)
C14 0.0221(9) 0.0190(8) 0.0186(8) -0.0064(6) -0.0071(7) -0.0001(7)
C15 0.0224(9) 0.0230(8) 0.0212(9) -0.0072(7) -0.0003(7) -0.0031(7)
C16 0.0239(9) 0.0185(8) 0.0231(9) -0.0052(7) -0.0030(7) -0.0045(7)
I1 0.03189(8) 0.02318(7) 0.02487(7) -0.00357(5) -0.00252(5) -0.00053(5)
C17 0.0270(10) 0.0246(9) 0.0206(9) -0.0016(7) -0.0015(7) -0.0026(7)
C18 0.0352(11) 0.0343(11) 0.0221(9) -0.0012(8) -0.0051(8) -0.0041(9)
F1 0.0610(9) 0.0492(8) 0.0323(7) 0.0009(6) -0.0240(7) 0.0011(7)
C19 0.0462(14) 0.0453(13) 0.0251(11) -0.0130(9) 0.0004(9) -0.0149(11)
F2 0.0848(13) 0.0744(11) 0.0371(8) -0.0254(8) -0.0152(8) -0.0223(10)
C20 0.0477(14) 0.0293(11) 0.0356(12) -0.0135(9) 0.0127(10) -0.0134(10)
F3 0.0776(11) 0.0354(8) 0.0586(10) -0.0245(7) 0.0179(8) -0.0187(7)
C21 0.0360(12) 0.0229(9) 0.0340(11) 0.0022(8) 0.0036(9) -0.0005(8)
F4 0.0574(9) 0.0257(7) 0.0578(10) 0.0076(6) -0.0060(8) 0.0064(6)
C22 0.0312(10) 0.0281(9) 0.0222(9) -0.0010(7) -0.0032(8) -0.0022(8)
F5 0.0510(8) 0.0408(7) 0.0310(7) -0.0016(6) -0.0191(6) 0.0030(6)

loop_
_atom_type_symbol
_atom_type_description
_atom_type_scat_dispersion_real
_atom_type_scat_dispersion_imag
_atom_type_scat_source
C C 0.0033 0.0016 'International Tables Vol C Tables 4.2.6.8 and 6.1.1.4'
H H 0.0000 0.0000 'International Tables Vol C Tables 4.2.6.8 and 6.1.1.4'
N N 0.0061 0.0033 'International Tables Vol C Tables 4.2.6.8 and 6.1.1.4'
F F 0.0171 0.0103 'International Tables Vol C Tables 4.2.6.8 and 6.1.1.4'
I I -0.4742 1.8119 'International Tables Vol C Tables 4.2.6.8 and 6.1.1.4'

loop_
_geom_angle_atom_site_label_1
_geom_angle_atom_site_label_2
_geom_angle_atom_site_label_3
_geom_angle
_geom_angle_site_symmetry_1
_geom_angle_site_symmetry_3
_geom_angle_publ_flag
C5 N1 C1 116.67(17) . . ?
N1 C1 C2 123.78(18) . . ?
N1 C1 H1 118.1 . . ?
C2 C1 H1 118.1 . . ?
C1 C2 C3 119.45(19) . . ?
C1 C2 H2 120.3 . . ?
C3 C2 H2 120.3 . . ?
C2 C3 C4 116.68(16) . . ?
C2 C3 C6 123.17(17) . . ?
C4 C3 C6 120.13(16) . . ?
C5 C4 C3 119.70(18) . . ?
C5 C4 H4 120.2 . . ?
C3 C4 H4 120.2 . . ?
N1 C5 C4 123.71(19) . . ?
N1 C5 H5 118.1 . . ?
C4 C5 H5 118.1 . . ?
C13 C6 C7 118.41(15) . . ?
C13 C6 C3 117.66(15) . . ?
C7 C6 C3 123.89(16) . . ?
C9 C7 C6 117.61(16) . . ?
C9 C7 C8 117.51(16) . . ?
C6 C7 C8 124.86(16) . . ?
C7 C8 H8A 109.5 . . ?
C7 C8 H8B 109.5 . . ?
H8A C8 H8B 109.5 . . ?
C7 C8 H8C 109.5 . . ?
H8A C8 H8C 109.5 . . ?
H8B C8 H8C 109.5 . . ?
C7 C9 C10 123.88(16) . . ?
C7 C9 H9 118.1 . . ?
C10 C9 H9 118.1 . . ?
C9 C10 C11 118.54(15) . . ?
C9 C10 C14 118.70(15) . . ?
C11 C10 C14 122.75(15) . . ?
C13 C11 C10 117.53(16) . . ?
C13 C11 C12 118.61(16) . . ?
C10 C11 C12 123.81(15) . . ?
C11 C12 H12A 109.5 . . ?
C11 C12 H12B 109.5 . . ?
H12A C12 H12B 109.5 . . ?
C11 C12 H12C 109.5 . . ?
H12A C12 H12C 109.5 . . ?
H12B C12 H12C 109.5 . . ?
C11 C13 C6 123.98(16) . . ?
C11 C13 H13 118.0 . . ?
C6 C13 H13 118.0 . . ?
C15 C14 C16 117.52(15) . 2_655 ?
C15 C14 C10 122.25(16) . . ?
C16 C14 C10 120.20(16) 2_655 . ?
C16 C15 C14 121.21(17) . . ?
C16 C15 H15 119.4 . . ?
C14 C15 H15 119.4 . . ?
C15 C16 C14 121.26(17) . 2_655 ?
C15 C16 H16 119.4 . . ?
C14 C16 H16 119.4 2_655 . ?
C22 C17 C18 116.81(19) . . ?
C22 C17 I1 121.22(15) . . ?
C18 C17 I1 121.96(15) . . ?
F1 C18 C19 118.1(2) . . ?
F1 C18 C17 120.12(19) . . ?
C19 C18 C17 121.8(2) . . ?
F2 C19 C20 119.9(2) . . ?
F2 C19 C18 119.8(2) . . ?
C20 C19 C18 120.2(2) . . ?
F3 C20 C19 120.6(2) . . ?
F3 C20 C21 120.0(2) . . ?
C19 C20 C21 119.4(2) . . ?
F4 C21 C22 120.2(2) . . ?
F4 C21 C20 120.3(2) . . ?
C22 C21 C20 119.5(2) . . ?
F5 C22 C21 117.74(18) . . ?
F5 C22 C17 120.00(18) . . ?
C21 C22 C17 122.3(2) . . ?

loop_
_geom_bond_atom_site_label_1
_geom_bond_atom_site_label_2
_geom_bond_distance
_geom_bond_site_symmetry_2
_geom_bond_publ_flag
N1 C5 1.334(3) . ?
N1 C1 1.335(3) . ?
C1 C2 1.388(3) . ?
C1 H1 0.9500 . ?
C2 C3 1.393(3) . ?
C2 H2 0.9500 . ?
C3 C4 1.394(3) . ?
C3 C6 1.488(2) . ?
C4 C5 1.385(3) . ?
C4 H4 0.9500 . ?
C5 H5 0.9500 . ?
C6 C13 1.400(2) . ?
C6 C7 1.407(2) . ?
C7 C9 1.393(2) . ?
C7 C8 1.514(2) . ?
C8 H8A 0.9800 . ?
C8 H8B 0.9800 . ?
C8 H8C 0.9800 . ?
C9 C10 1.394(2) . ?
C9 H9 0.9500 . ?
C10 C11 1.411(2) . ?
C10 C14 1.491(2) . ?
C11 C13 1.387(2) . ?
C11 C12 1.507(2) . ?
C12 H12A 0.9800 . ?
C12 H12B 0.9800 . ?
C12 H12C 0.9800 . ?
C13 H13 0.9500 . ?
C14 C15 1.392(3) . ?
C14 C16 1.399(3) 2_655 ?
C15 C16 1.389(2) . ?
C15 H15 0.9500 . ?
C16 C14 1.399(3) 2_655 ?
C16 H16 0.9500 . ?
I1 C17 2.100(2) . ?
C17 C22 1.381(3) . ?
C17 C18 1.383(3) . ?
C18 F1 1.342(2) . ?
C18 C19 1.376(3) . ?
C19 F2 1.340(3) . ?
C19 C20 1.372(4) . ?
C20 F3 1.334(2) . ?
C20 C21 1.379(4) . ?
C21 F4 1.336(3) . ?
C21 C22 1.378(3) . ?
C22 F5 1.345(2) . ?
